data_7040793
loop_
_publ_author_name
'Konarev, Dmitri V.'
'Khasanov, Salavat S.'
'Kuzmin, Aleksey V.'
'Shestakov, Alexander F.'
'Otsuka, Akihiro'
'Yamochi, Hideki'
'Saito, Gunzi'
'Lyubovskaya, Rimma N.'

_publ_section_title
;
 cis-Conformation of indigo in the coordination complex
 (indigo-O,O)(Cp*Cr(II)Cl).
;
_journal_issue 43
_journal_name_full 'Dalton transactions (Cambridge, England : 2003)'
_journal_page_first 17095
_journal_page_last 17099
_journal_paper_doi 10.1039/c6dt03545k
_journal_volume 45
_journal_year 2016
_chemical_compound_source no
_chemical_formula_moiety 'C26 H25 Cl Cr N2 O2'
_chemical_formula_sum 'C26 H25 Cl Cr N2 O2'
_chemical_formula_weight 484.93
_chemical_melting_point ?
_chemical_name_common no
_chemical_name_systematic (indigo-O,O)chloro(pentamethylcyclopentadienyl)chromium
_chemical_properties_physical ', Air-sensitive'
_space_group_crystal_system monoclinic
_space_group_IT_number 14
_space_group_name_Hall '-P 2yn'
_space_group_name_H-M_alt 'P 1 21/n 1'
_symmetry_space_group_name_Hall '-P 2yn'
_symmetry_space_group_name_H-M 'P 1 21/n 1'
_atom_sites_solution_hydrogens geom
_atom_sites_solution_primary direct
_atom_sites_solution_secondary difmap
_audit_creation_date 2016-01-23
_audit_creation_method SHELXL-2013
_audit_update_record
;
2016-07-15 deposited with the CCDC.
2016-10-03 downloaded from the CCDC.
;
_cell_angle_alpha 90
_cell_angle_beta 94.897(7)
_cell_angle_gamma 90
_cell_formula_units_Z 4
_cell_length_a 11.7879(7)
_cell_length_b 15.2593(16)
_cell_length_c 12.5982(8)
_cell_measurement_reflns_used 6459
_cell_measurement_temperature 150.0(2)
_cell_measurement_theta_max 31.4830
_cell_measurement_theta_min 4.0410
_cell_volume 2257.8(3)
_computing_cell_refinement 'CrysAlisPro 1.171.38.41 (Rigaku OD, 2015)'
_computing_data_collection 'CrysAlisPro 1.171.38.41 (Rigaku OD, 2015)'
_computing_data_reduction 'CrysAlisPro 1.171.38.41 (Rigaku OD, 2015)'
_computing_molecular_graphics WinGx
_computing_publication_material WinGx
_computing_structure_refinement 'SHELXL-2013 (Sheldrick, 2013)'
_computing_structure_solution 'SHELXL-2013 (Sheldrick, 2013)'
_diffrn_ambient_environment N~2~
_diffrn_ambient_temperature 150.0(2)
_diffrn_detector 'CCD plate'
_diffrn_detector_area_resol_mean 5.2283
_diffrn_detector_type AtlasS2
_diffrn_measured_fraction_theta_full 0.997
_diffrn_measured_fraction_theta_max 0.915
_diffrn_measurement_device 'four-circle diffractometer'
_diffrn_measurement_device_type 'Xcalibur, AtlasS2, Gemini'
_diffrn_measurement_method w-scan
_diffrn_radiation_monochromator graphite
_diffrn_radiation_probe x-ray
_diffrn_radiation_type 'Mo K\a'
_diffrn_radiation_wavelength 0.71073
_diffrn_reflns_av_R_equivalents 0.0495
_diffrn_reflns_av_unetI/netI 0.0624
_diffrn_reflns_Laue_measured_fraction_full 0.997
_diffrn_reflns_Laue_measured_fraction_max 0.915
_diffrn_reflns_limit_h_max 16
_diffrn_reflns_limit_h_min -17
_diffrn_reflns_limit_k_max 22
_diffrn_reflns_limit_k_min -20
_diffrn_reflns_limit_l_max 17
_diffrn_reflns_limit_l_min -19
_diffrn_reflns_number 26768
_diffrn_reflns_point_group_measured_fraction_full 0.997
_diffrn_reflns_point_group_measured_fraction_max 0.915
_diffrn_reflns_theta_full 25.242
_diffrn_reflns_theta_max 32.695
_diffrn_reflns_theta_min 3.469
_diffrn_source 'fine-focus sealed X-ray tube'
_diffrn_source_type 'Enhance (Mo) X-ray Source'
_exptl_absorpt_coefficient_mu 0.651
_exptl_absorpt_correction_T_max 1.00000
_exptl_absorpt_correction_T_min 0.94320
_exptl_absorpt_correction_type multi-scan
_exptl_absorpt_process_details
;
CrysAlisPro 1.171.38.41 (Rigaku Oxford Diffraction, 2015)
Empirical absorption correction using spherical harmonics,
implemented in SCALE3 ABSPACK scaling algorithm.
;
_exptl_crystal_colour black
_exptl_crystal_density_diffrn 1.427
_exptl_crystal_description parallelepiped
_exptl_crystal_F_000 1008
_exptl_crystal_preparation ', optical absorption in NIR range'
_exptl_crystal_size_max 0.380
_exptl_crystal_size_mid 0.120
_exptl_crystal_size_min 0.100
_refine_diff_density_max 0.534
_refine_diff_density_min -0.462
_refine_diff_density_rms 0.080
_refine_ls_extinction_method none
_refine_ls_goodness_of_fit_ref 1.023
_refine_ls_hydrogen_treatment constr
_refine_ls_matrix_type full
_refine_ls_number_parameters 294
_refine_ls_number_reflns 7588
_refine_ls_number_restraints 0
_refine_ls_restrained_S_all 1.023
_refine_ls_R_factor_all 0.1063
_refine_ls_R_factor_gt 0.0548
_refine_ls_shift/su_max 0.001
_refine_ls_shift/su_mean 0.000
_refine_ls_structure_factor_coef Fsqd
_refine_ls_weighting_details 'w=1/[\s^2^(Fo^2^)+(0.0571P)^2^+1.3070P] where P=(Fo^2^+2Fc^2^)/3'
_refine_ls_weighting_scheme calc
_refine_ls_wR_factor_gt 0.1194
_refine_ls_wR_factor_ref 0.1442
_reflns_Friedel_coverage 0.000
_reflns_number_gt 4721
_reflns_number_total 7588
_reflns_threshold_expression 'I > 2\s(I)'
_cod_data_source_file c6dt03545k2.cif
_cod_data_source_block IndigoPMCpCrCl
_cod_depositor_comments
;
The following automatic conversions were performed:

'_chemical_melting_point' value 'not measured' was changed to '?' -
the value is undefined or not given.

Automatic conversion script
Id: cif_fix_values 4268 2015-11-12 08:31:59Z antanas 

 Adding full bibliography for 7040793.cif.
;
_cod_database_code 7040793
_shelx_space_group_comment
;
The symmetry employed for this shelxl refinement is uniquely defined
by the following loop, which should always be used as a source of
symmetry information in preference to the above space-group names.
They are only intended as comments.
;
_shelx_estimated_absorpt_t_min 0.790
_shelx_estimated_absorpt_t_max 0.938
_shelxl_version_number 2013-4

loop_
_space_group_symop_operation_xyz
'x, y, z'
'-x+1/2, y+1/2, -z+1/2'
'-x, -y, -z'
'x-1/2, -y-1/2, z-1/2'

loop_
_atom_site_label
_atom_site_type_symbol
_atom_site_fract_x
_atom_site_fract_y
_atom_site_fract_z
_atom_site_U_iso_or_equiv
_atom_site_adp_type
_atom_site_occupancy
_atom_site_site_symmetry_order
_atom_site_calc_flag
_atom_site_refinement_flags_posn
_atom_site_refinement_flags_adp
Cr Cr 0.80054(3) 0.81604(2) 0.11411(3) 0.02862(11) Uani 1 1 d . .
Cl Cl 0.97498(5) 0.74404(4) 0.08243(6) 0.03992(17) Uani 1 1 d . .
C1 C 0.6397(2) 0.73909(17) 0.0775(2) 0.0346(5) Uani 1 1 d . .
C2 C 0.6176(2) 0.81522(16) 0.1402(2) 0.0358(6) Uani 1 1 d . .
C3 C 0.6786(2) 0.80477(17) 0.2417(2) 0.0391(6) Uani 1 1 d . .
C4 C 0.7423(2) 0.72570(18) 0.2407(2) 0.0373(6) Uani 1 1 d . .
C5 C 0.7153(2) 0.68536(16) 0.1396(2) 0.0362(6) Uani 1 1 d . .
C6 C 0.5909(3) 0.7217(2) -0.0349(2) 0.0545(8) Uani 1 1 d . .
H6A H 0.6343 0.6749 -0.0659 0.082 Uiso 1 1 calc R U
H6B H 0.5954 0.7751 -0.0774 0.082 Uiso 1 1 calc R U
H6C H 0.5111 0.7037 -0.0344 0.082 Uiso 1 1 calc R U
C7 C 0.5391(3) 0.8884(2) 0.1015(3) 0.0625(9) Uani 1 1 d . .
H7A H 0.4599 0.8694 0.1034 0.094 Uiso 1 1 calc R U
H7B H 0.5533 0.9039 0.0283 0.094 Uiso 1 1 calc R U
H7C H 0.5530 0.9397 0.1477 0.094 Uiso 1 1 calc R U
C8 C 0.6761(3) 0.8658(2) 0.3354(3) 0.0645(10) Uani 1 1 d . .
H8A H 0.6378 0.9205 0.3123 0.097 Uiso 1 1 calc R U
H8B H 0.7542 0.8787 0.3641 0.097 Uiso 1 1 calc R U
H8C H 0.6347 0.8381 0.3906 0.097 Uiso 1 1 calc R U
C9 C 0.8179(3) 0.6881(3) 0.3308(3) 0.0679(11) Uani 1 1 d . .
H9A H 0.8433 0.7350 0.3804 0.102 Uiso 1 1 calc R U
H9B H 0.8843 0.6605 0.3027 0.102 Uiso 1 1 calc R U
H9C H 0.7757 0.6441 0.3682 0.102 Uiso 1 1 calc R U
C10 C 0.7583(3) 0.59620(18) 0.1108(3) 0.0585(9) Uani 1 1 d . .
H10A H 0.7215 0.5512 0.1516 0.088 Uiso 1 1 calc R U
H10B H 0.8409 0.5936 0.1277 0.088 Uiso 1 1 calc R U
H10C H 0.7404 0.5858 0.0345 0.088 Uiso 1 1 calc R U
O1 O 0.77560(14) 0.87162(10) -0.02291(13) 0.0330(4) Uani 1 1 d . .
O2 O 0.87790(15) 0.90925(11) 0.19145(14) 0.0369(4) Uani 1 1 d . .
N1 N 0.82311(17) 1.09262(13) -0.09662(17) 0.0338(5) Uani 1 1 d . .
H1 H 0.8526 1.1455 -0.0899 0.041 Uiso 1 1 calc R U
N2 N 0.95810(17) 1.11875(13) 0.09997(17) 0.0328(5) Uani 1 1 d . .
H2 H 0.9579 1.1636 0.0560 0.039 Uiso 1 1 calc R U
C21 C 0.84004(19) 1.02498(14) -0.02054(19) 0.0297(5) Uani 1 1 d . .
C22 C 0.90352(18) 1.03886(14) 0.0771(2) 0.0295(5) Uani 1 1 d . .
C23 C 0.77821(19) 0.94983(15) -0.06305(19) 0.0291(5) Uani 1 1 d . .
C24 C 0.72089(19) 0.97585(16) -0.1646(2) 0.0323(5) Uani 1 1 d . .
C25 C 0.7532(2) 1.06356(16) -0.1834(2) 0.0332(5) Uani 1 1 d . .
C26 C 0.91964(19) 0.98563(15) 0.17282(19) 0.0302(5) Uani 1 1 d . .
C27 C 0.98935(19) 1.03661(15) 0.2496(2) 0.0306(5) Uani 1 1 d . .
C28 C 1.01222(19) 1.11714(15) 0.2010(2) 0.0315(5) Uani 1 1 d . .
C29 C 0.6466(2) 0.93233(18) -0.2407(2) 0.0383(6) Uani 1 1 d . .
H29 H 0.6249 0.8732 -0.2302 0.046 Uiso 1 1 calc R U
C30 C 0.6057(2) 0.9779(2) -0.3313(2) 0.0433(6) Uani 1 1 d . .
H30 H 0.5546 0.9498 -0.3830 0.052 Uiso 1 1 calc R U
C31 C 0.6387(2) 1.0646(2) -0.3478(2) 0.0462(7) Uani 1 1 d . .
H31 H 0.6090 1.0943 -0.4104 0.055 Uiso 1 1 calc R U
C32 C 0.7137(2) 1.10851(18) -0.2751(2) 0.0415(6) Uani 1 1 d . .
H32 H 0.7370 1.1669 -0.2875 0.050 Uiso 1 1 calc R U
C33 C 1.0364(2) 1.01847(17) 0.3533(2) 0.0363(6) Uani 1 1 d . .
H33 H 1.0210 0.9647 0.3872 0.044 Uiso 1 1 calc R U
C34 C 1.1058(2) 1.08104(18) 0.4050(2) 0.0426(6) Uani 1 1 d . .
H34 H 1.1393 1.0696 0.4749 0.051 Uiso 1 1 calc R U
C35 C 1.1277(2) 1.16204(18) 0.3552(2) 0.0419(6) Uani 1 1 d . .
H35 H 1.1758 1.2040 0.3921 0.050 Uiso 1 1 calc R U
C36 C 1.0803(2) 1.18049(17) 0.2542(2) 0.0408(6) Uani 1 1 d . .
H36 H 1.0937 1.2352 0.2215 0.049 Uiso 1 1 calc R U

loop_
_atom_site_aniso_label
_atom_site_aniso_U_11
_atom_site_aniso_U_22
_atom_site_aniso_U_33
_atom_site_aniso_U_23
_atom_site_aniso_U_13
_atom_site_aniso_U_12
Cr 0.02512(18) 0.01933(18) 0.0426(2) 0.00246(15) 0.00981(15) -0.00316(14)
Cl 0.0300(3) 0.0258(3) 0.0664(4) 0.0122(3) 0.0189(3) 0.0007(2)
C1 0.0266(11) 0.0362(13) 0.0426(14) -0.0010(10) 0.0119(10) -0.0089(10)
C2 0.0278(11) 0.0297(12) 0.0523(16) 0.0044(11) 0.0178(11) -0.0003(10)
C3 0.0380(13) 0.0367(14) 0.0452(15) -0.0086(11) 0.0179(12) -0.0139(11)
C4 0.0253(11) 0.0379(14) 0.0494(16) 0.0124(11) 0.0082(11) -0.0093(10)
C5 0.0273(11) 0.0231(11) 0.0607(17) -0.0005(11) 0.0189(11) -0.0073(9)
C6 0.0447(16) 0.074(2) 0.0456(17) -0.0041(15) 0.0072(13) -0.0207(16)
C7 0.0463(17) 0.0497(19) 0.095(3) 0.0201(17) 0.0281(17) 0.0171(15)
C8 0.071(2) 0.063(2) 0.063(2) -0.0279(17) 0.0258(18) -0.0232(18)
C9 0.0362(15) 0.094(3) 0.073(2) 0.043(2) 0.0014(15) -0.0134(17)
C10 0.0514(17) 0.0244(14) 0.105(3) -0.0024(14) 0.0391(18) -0.0043(12)
O1 0.0340(9) 0.0224(8) 0.0439(10) 0.0034(7) 0.0106(7) -0.0015(7)
O2 0.0382(9) 0.0236(8) 0.0492(11) 0.0043(7) 0.0054(8) -0.0071(7)
N1 0.0329(10) 0.0212(10) 0.0492(13) 0.0058(8) 0.0146(9) 0.0008(8)
N2 0.0337(10) 0.0187(9) 0.0481(13) 0.0017(8) 0.0146(9) -0.0029(8)
C21 0.0250(10) 0.0207(10) 0.0457(14) 0.0033(9) 0.0166(10) 0.0030(8)
C22 0.0239(10) 0.0184(10) 0.0483(14) 0.0006(9) 0.0165(10) 0.0007(8)
C23 0.0248(10) 0.0221(11) 0.0423(13) 0.0031(9) 0.0142(10) 0.0014(9)
C24 0.0267(11) 0.0284(12) 0.0438(14) 0.0031(10) 0.0147(10) 0.0050(9)
C25 0.0277(11) 0.0289(12) 0.0454(15) 0.0046(10) 0.0162(10) 0.0074(9)
C26 0.0249(10) 0.0198(10) 0.0482(14) -0.0015(9) 0.0161(10) 0.0003(8)
C27 0.0231(10) 0.0250(11) 0.0455(14) -0.0026(9) 0.0142(10) 0.0005(9)
C28 0.0270(11) 0.0217(11) 0.0481(15) -0.0043(9) 0.0161(10) -0.0004(9)
C29 0.0351(13) 0.0349(14) 0.0465(15) 0.0019(11) 0.0129(11) 0.0029(11)
C30 0.0365(13) 0.0496(17) 0.0448(16) -0.0011(12) 0.0092(12) 0.0038(12)
C31 0.0417(15) 0.0532(18) 0.0459(16) 0.0120(13) 0.0168(13) 0.0141(13)
C32 0.0404(14) 0.0336(14) 0.0535(17) 0.0114(12) 0.0209(13) 0.0110(11)
C33 0.0335(12) 0.0306(13) 0.0464(15) -0.0012(10) 0.0121(11) 0.0030(10)
C34 0.0394(14) 0.0409(15) 0.0480(16) -0.0079(12) 0.0077(12) 0.0020(12)
C35 0.0360(13) 0.0359(14) 0.0549(18) -0.0129(12) 0.0108(12) -0.0059(11)
C36 0.0379(13) 0.0250(12) 0.0618(18) -0.0047(11) 0.0179(13) -0.0055(10)

loop_
_atom_type_symbol
_atom_type_description
_atom_type_scat_dispersion_real
_atom_type_scat_dispersion_imag
_atom_type_scat_source
C C 0.0033 0.0016 'International Tables Vol C Tables 4.2.6.8 and 6.1.1.4'
H H 0.0000 0.0000 'International Tables Vol C Tables 4.2.6.8 and 6.1.1.4'
N N 0.0061 0.0033 'International Tables Vol C Tables 4.2.6.8 and 6.1.1.4'
O O 0.0106 0.0060 'International Tables Vol C Tables 4.2.6.8 and 6.1.1.4'
Cr Cr 0.3209 0.6236 'International Tables Vol C Tables 4.2.6.8 and 6.1.1.4'
Cl Cl 0.1484 0.1585 'International Tables Vol C Tables 4.2.6.8 and 6.1.1.4'

loop_
_geom_angle_atom_site_label_1
_geom_angle_atom_site_label_2
_geom_angle_atom_site_label_3
_geom_angle
O2 Cr O1 99.16(7)
O2 Cr C2 110.97(9)
O1 Cr C2 93.43(9)
O2 Cr C1 148.44(8)
O1 Cr C1 89.12(8)
C2 Cr C1 37.75(9)
O2 Cr C3 89.94(8)
O1 Cr C3 128.03(9)
C2 Cr C3 37.13(10)
C1 Cr C3 61.78(9)
O2 Cr C4 104.76(9)
O1 Cr C4 150.52(8)
C2 Cr C4 62.11(9)
C1 Cr C4 61.54(9)
C3 Cr C4 36.75(10)
O2 Cr C5 141.27(9)
O1 Cr C5 118.63(9)
C2 Cr C5 61.58(9)
C1 Cr C5 36.14(10)
C3 Cr C5 60.95(9)
C4 Cr C5 36.73(10)
O2 Cr Cl 92.71(6)
O1 Cr Cl 96.91(5)
C2 Cr Cl 152.28(7)
C1 Cr Cl 116.62(7)
C3 Cr Cl 133.89(8)
C4 Cr Cl 98.89(7)
C5 Cr Cl 90.98(6)
C5 C1 C2 107.6(2)
C5 C1 C6 126.6(3)
C2 C1 C6 125.8(3)
C5 C1 Cr 72.86(14)
C2 C1 Cr 69.78(13)
C6 C1 Cr 122.27(17)
C3 C2 C1 107.5(2)
C3 C2 C7 128.6(3)
C1 C2 C7 123.8(3)
C3 C2 Cr 73.11(14)
C1 C2 Cr 72.47(13)
C7 C2 Cr 121.93(18)
C2 C3 C4 108.3(2)
C2 C3 C8 126.4(3)
C4 C3 C8 125.2(3)
C2 C3 Cr 69.76(13)
C4 C3 Cr 71.87(13)
C8 C3 Cr 124.63(18)
C3 C4 C5 107.2(2)
C3 C4 C9 126.9(3)
C5 C4 C9 125.8(3)
C3 C4 Cr 71.38(14)
C5 C4 Cr 71.99(14)
C9 C4 Cr 124.93(17)
C1 C5 C4 109.2(2)
C1 C5 C10 127.3(3)
C4 C5 C10 123.4(3)
C1 C5 Cr 71.00(13)
C4 C5 Cr 71.28(13)
C10 C5 Cr 126.71(16)
C23 O1 Cr 138.46(16)
C26 O2 Cr 138.59(17)
C25 N1 C21 110.0(2)
C28 N2 C22 110.1(2)
C22 C21 N1 121.3(2)
C22 C21 C23 131.6(2)
N1 C21 C23 107.0(2)
N2 C22 C21 121.0(2)
N2 C22 C26 107.0(2)
C21 C22 C26 131.8(2)
O1 C23 C21 128.1(2)
O1 C23 C24 124.8(2)
C21 C23 C24 107.1(2)
C29 C24 C25 119.5(2)
C29 C24 C23 133.4(2)
C25 C24 C23 107.1(2)
N1 C25 C32 129.3(2)
N1 C25 C24 108.7(2)
C32 C25 C24 122.0(3)
O2 C26 C27 124.6(2)
O2 C26 C22 129.0(2)
C27 C26 C22 106.36(19)
C33 C27 C28 120.1(2)
C33 C27 C26 132.5(2)
C28 C27 C26 107.3(2)
N2 C28 C36 129.5(2)
N2 C28 C27 109.1(2)
C36 C28 C27 121.4(2)
C30 C29 C24 118.4(3)
C29 C30 C31 120.9(3)
C32 C31 C30 121.8(3)
C25 C32 C31 117.4(3)
C34 C33 C27 118.2(2)
C33 C34 C35 121.0(3)
C36 C35 C34 120.8(3)
C35 C36 C28 118.4(2)

loop_
_geom_bond_atom_site_label_1
_geom_bond_atom_site_label_2
_geom_bond_distance
Cr O2 1.9110(18)
Cr O1 1.9232(17)
Cr C2 2.208(2)
Cr C1 2.244(2)
Cr C3 2.252(2)
Cr C4 2.259(2)
Cr C5 2.268(2)
Cr Cl 2.3948(7)
C1 C5 1.400(4)
C1 C2 1.441(3)
C1 C6 1.506(4)
C2 C3 1.421(4)
C2 C7 1.505(4)
C3 C4 1.422(4)
C3 C8 1.506(4)
C4 C5 1.426(4)
C4 C9 1.496(4)
C5 C10 1.507(4)
O1 C23 1.298(3)
O2 C26 1.294(3)
N1 C25 1.384(3)
N1 C21 1.411(3)
N2 C28 1.374(3)
N2 C22 1.397(3)
C21 C22 1.401(4)
C21 C23 1.437(3)
C22 C26 1.453(3)
C23 C24 1.450(3)
C24 C29 1.409(4)
C24 C25 1.417(3)
C25 C32 1.389(4)
C26 C27 1.442(3)
C27 C33 1.403(4)
C27 C28 1.409(3)
C28 C36 1.391(3)
C29 C30 1.388(4)
C30 C31 1.400(4)
C31 C32 1.390(4)
C33 C34 1.383(4)
C34 C35 1.420(4)
C35 C36 1.375(4)
